data_4334466
loop_
_publ_author_name
'Francys E. Fern\'andez'
'M. Carmen Puerta'
'Pedro Valerga'

_publ_contact_author_address
;
Departamento de CMIM y Qu\'imica Inorg\'anica
Universidad de C\'adiz
Facultad de Ciencias
Campus Universitario del R\'io San Pedro
11510. Puerto Real. SPAIN.
;
_publ_contact_author_email pedro.valerga@uca.es
_publ_contact_author_fax '34 (956) 016288'
_publ_contact_author_name 'Pedro Valerga'
_publ_contact_author_phone '34 (956) 016340'
_publ_section_title
;
 Picolyl-NHC Hydrotris(pyrazolyl)borate Ruthenium(II) Complexes:
 Synthesis, Characterization, and Reactivity with Small Molecules
;
_journal_name_full 'Inorganic Chemistry'
_journal_page_first 4396
_journal_page_last 4410
_journal_paper_doi 10.1021/ic302553z
_journal_volume 52
_journal_year 2013
_chemical_formula_moiety 'C25 H23 B N9 O Ru, C32 H12 B F24, C2.36 H5.90 O0.5O'
_chemical_formula_sum 'C59 H40 B2 F24 N9 O1.5 Ru'
_chemical_formula_weight 1477.69
_chemical_name_systematic
;
Carbonyl-{\k^2^ C,N-3-phenyl-1-(pyrid-2-ylmethyl)-2,3-dihydro-
imidazole-2-ylidene}-{\k^3^ N,N',N''-tris(pirazolyl)borate}-ruthenium(II)]
bis[tetrakis{3,5-bis(trifluoromethyl)phenyl}borate] 0.5 diethyleter solvate
;
_space_group_IT_number 14
_symmetry_cell_setting monoclinic
_symmetry_Int_Tables_number 14
_symmetry_space_group_name_Hall '-P 2ybc'
_symmetry_space_group_name_H-M 'P 1 21/c 1'
_atom_sites_solution_hydrogens geom
_atom_sites_solution_primary direct
_atom_sites_solution_secondary difmap
_audit_creation_method SHELXL-97
_cell_angle_alpha 90.00
_cell_angle_beta 103.05(3)
_cell_angle_gamma 90.00
_cell_formula_units_Z 4
_cell_length_a 21.159(4)
_cell_length_b 18.561(4)
_cell_length_c 16.366(3)
_cell_measurement_reflns_used 5291
_cell_measurement_temperature 100(2)
_cell_measurement_theta_max 22.241
_cell_measurement_theta_min 2.366
_cell_volume 6261(2)
_computing_cell_refinement 'SAINT (Bruker, 2001)'
_computing_data_collection 'SMART (Bruker, 2001)'
_computing_data_reduction 'SAINT (Bruker, 2001)'
_computing_molecular_graphics 'ORTEP-3 vers. 1.08 (Farrugia, 2005)'
_computing_publication_material 'SHELXTL (Sheldrick, 2001)'
_computing_structure_refinement 'SHELXTL (Sheldrick, 2001)'
_computing_structure_solution 'SHELXTL (Sheldrick, 2001)'
_diffrn_ambient_temperature 100(2)
_diffrn_measured_fraction_theta_full 0.987
_diffrn_measured_fraction_theta_max 0.987
_diffrn_measurement_device_type 'Bruker SMART APEX CCD area detector'
_diffrn_measurement_method '1700 omega scan frames, 0.3 deg, 10 sec'
_diffrn_radiation_monochromator graphite
_diffrn_radiation_probe x-ray
_diffrn_radiation_type MoK\a
_diffrn_radiation_wavelength 0.71073
_diffrn_reflns_av_R_equivalents 0.0584
_diffrn_reflns_av_sigmaI/netI 0.0552
_diffrn_reflns_limit_h_max 23
_diffrn_reflns_limit_h_min -25
_diffrn_reflns_limit_k_max 21
_diffrn_reflns_limit_k_min -22
_diffrn_reflns_limit_l_max 19
_diffrn_reflns_limit_l_min -19
_diffrn_reflns_number 40779
_diffrn_reflns_theta_full 25.10
_diffrn_reflns_theta_max 25.10
_diffrn_reflns_theta_min 2.09
_diffrn_source 'fine-focus sealed tube'
_diffrn_source_type 'Bruker SMART APEX'
_diffrn_standards_decay_% 0.0007
_diffrn_standards_number 0
_exptl_absorpt_coefficient_mu 0.372
_exptl_absorpt_correction_T_max 1.000
_exptl_absorpt_correction_T_min 0.893
_exptl_absorpt_correction_type multi-scan
_exptl_absorpt_process_details '(SADABS; Sheldrick, 2004)'
_exptl_crystal_colour red
_exptl_crystal_density_diffrn 1.568
_exptl_crystal_description plate
_exptl_crystal_F_000 2956
_exptl_crystal_size_max 0.36
_exptl_crystal_size_mid 0.19
_exptl_crystal_size_min 0.07
_refine_diff_density_max 0.998
_refine_diff_density_min -0.554
_refine_diff_density_rms 0.086
_refine_ls_extinction_method none
_refine_ls_goodness_of_fit_ref 1.066
_refine_ls_hydrogen_treatment constr
_refine_ls_matrix_type full
_refine_ls_number_parameters 857
_refine_ls_number_reflns 11028
_refine_ls_number_restraints 0
_refine_ls_restrained_S_all 1.066
_refine_ls_R_factor_all 0.0775
_refine_ls_R_factor_gt 0.0607
_refine_ls_shift/su_max 0.001
_refine_ls_shift/su_mean 0.000
_refine_ls_structure_factor_coef Fsqd
_refine_ls_weighting_details 'calc w=1/[\s^2^(Fo^2^)+(0.0602P)^2^+12.2670P] where P=(Fo^2^+2Fc^2^)/3'
_refine_ls_weighting_scheme calc
_refine_ls_wR_factor_gt 0.1360
_refine_ls_wR_factor_ref 0.1453
_reflns_number_gt 9234
_reflns_number_total 11028
_reflns_threshold_expression >2sigma(I)
_cod_data_source_file ic302553z_si_002_4.cif
_cod_data_source_block pv1227
_cod_original_sg_symbol_H-M 'P 21/c'
_cod_original_formula_sum 'C59 H40 B2 F24 N9 O1.50 Ru'
_cod_database_code 4334466

loop_
_symmetry_equiv_pos_as_xyz
'x, y, z'
'-x, y+1/2, -z+1/2'
'-x, -y, -z'
'x, -y-1/2, z-1/2'

loop_
_atom_site_label
_atom_site_type_symbol
_atom_site_fract_x
_atom_site_fract_y
_atom_site_fract_z
_atom_site_U_iso_or_equiv
_atom_site_adp_type
_atom_site_occupancy
_atom_site_symmetry_multiplicity
_atom_site_calc_flag
_atom_site_refinement_flags
Ru1 Ru 0.718837(15) 0.680055(17) 0.31092(2) 0.01938(11) Uani 1 1 d .
O1 O 0.67051(17) 0.66505(18) 0.1267(2) 0.0419(8) Uani 1 1 d .
N1 N 0.81238(16) 0.69337(17) 0.2945(2) 0.0205(7) Uani 1 1 d .
N2 N 0.85082(16) 0.74638(18) 0.3381(2) 0.0240(8) Uani 1 1 d .
N3 N 0.71423(17) 0.79407(18) 0.3012(2) 0.0262(8) Uani 1 1 d .
N4 N 0.76370(17) 0.83424(17) 0.3462(2) 0.0262(8) Uani 1 1 d .
N5 N 0.75529(16) 0.69974(18) 0.4406(2) 0.0234(8) Uani 1 1 d .
N6 N 0.80307(17) 0.74973(19) 0.4648(2) 0.0277(8) Uani 1 1 d .
N7 N 0.67126(15) 0.52845(18) 0.3056(2) 0.0220(7) Uani 1 1 d .
N8 N 0.77398(16) 0.52209(17) 0.3524(2) 0.0208(7) Uani 1 1 d .
N9 N 0.62681(16) 0.67290(18) 0.3406(2) 0.0233(8) Uani 1 1 d .
C1 C 0.9086(2) 0.7453(2) 0.3165(3) 0.0296(10) Uani 1 1 d .
H1 H 0.9440 0.7766 0.3377 0.035 Uiso 1 1 calc R
C2 C 0.9077(2) 0.6914(2) 0.2588(3) 0.0281(10) Uani 1 1 d .
H2 H 0.9418 0.6779 0.2327 0.034 Uiso 1 1 calc R
C3 C 0.8468(2) 0.6609(2) 0.2468(3) 0.0250(9) Uani 1 1 d .
H3 H 0.8316 0.6221 0.2097 0.030 Uiso 1 1 calc R
C4 C 0.7506(3) 0.9049(2) 0.3310(3) 0.0347(11) Uani 1 1 d .
H4 H 0.7776 0.9438 0.3552 0.042 Uiso 1 1 calc R
C5 C 0.6923(2) 0.9112(2) 0.2752(3) 0.0363(11) Uani 1 1 d .
H5 H 0.6711 0.9544 0.2528 0.044 Uiso 1 1 calc R
C6 C 0.6704(2) 0.8405(2) 0.2579(3) 0.0303(10) Uani 1 1 d .
H6 H 0.6306 0.8273 0.2212 0.036 Uiso 1 1 calc R
C7 C 0.8202(2) 0.7525(2) 0.5490(3) 0.0348(11) Uani 1 1 d .
H7 H 0.8525 0.7831 0.5810 0.042 Uiso 1 1 calc R
C8 C 0.7832(2) 0.7035(2) 0.5812(3) 0.0337(11) Uani 1 1 d .
H8 H 0.7847 0.6932 0.6385 0.040 Uiso 1 1 calc R
C9 C 0.7434(2) 0.6729(2) 0.5115(3) 0.0274(10) Uani 1 1 d .
H9 H 0.7115 0.6372 0.5135 0.033 Uiso 1 1 calc R
C10 C 0.72499(19) 0.5702(2) 0.3253(2) 0.0207(9) Uani 1 1 d .
C11 C 0.6856(2) 0.4559(2) 0.3188(3) 0.0279(10) Uani 1 1 d .
H11 H 0.6557 0.4170 0.3091 0.034 Uiso 1 1 calc R
C12 C 0.7499(2) 0.4517(2) 0.3480(3) 0.0256(9) Uani 1 1 d .
H12 H 0.7745 0.4089 0.3629 0.031 Uiso 1 1 calc R
C13 C 0.84298(19) 0.5347(2) 0.3749(2) 0.0212(9) Uani 1 1 d .
C14 C 0.8816(2) 0.4976(2) 0.3313(3) 0.0247(9) Uani 1 1 d .
H14 H 0.8625 0.4654 0.2876 0.030 Uiso 1 1 calc R
C15 C 0.9478(2) 0.5077(2) 0.3516(3) 0.0316(10) Uani 1 1 d .
H15 H 0.9746 0.4821 0.3221 0.038 Uiso 1 1 calc R
C16 C 0.9753(2) 0.5550(3) 0.4147(3) 0.0356(11) Uani 1 1 d .
H16 H 1.0208 0.5628 0.4280 0.043 Uiso 1 1 calc R
C17 C 0.9362(2) 0.5910(3) 0.4586(3) 0.0365(11) Uani 1 1 d .
H17 H 0.9554 0.6231 0.5023 0.044 Uiso 1 1 calc R
C18 C 0.8700(2) 0.5809(2) 0.4398(3) 0.0252(9) Uani 1 1 d .
H18 H 0.8435 0.6051 0.4707 0.030 Uiso 1 1 calc R
C19 C 0.60623(19) 0.5558(2) 0.2698(3) 0.0257(9) Uani 1 1 d .
H19A H 0.5747 0.5157 0.2652 0.031 Uiso 1 1 calc R
H19B H 0.6046 0.5741 0.2126 0.031 Uiso 1 1 calc R
C20 C 0.5866(2) 0.6154(2) 0.3219(3) 0.0260(9) Uani 1 1 d .
C21 C 0.5291(2) 0.6103(3) 0.3488(3) 0.0310(10) Uani 1 1 d .
H21 H 0.5018 0.5694 0.3346 0.037 Uiso 1 1 calc R
C22 C 0.5115(2) 0.6655(3) 0.3967(3) 0.0362(11) Uani 1 1 d .
H22 H 0.4723 0.6630 0.4157 0.043 Uiso 1 1 calc R
C23 C 0.5526(2) 0.7240(2) 0.4161(3) 0.0318(10) Uani 1 1 d .
H23 H 0.5420 0.7625 0.4489 0.038 Uiso 1 1 calc R
C24 C 0.6092(2) 0.7259(2) 0.3872(3) 0.0282(10) Uani 1 1 d .
H24 H 0.6369 0.7665 0.4008 0.034 Uiso 1 1 calc R
C25 C 0.68652(18) 0.6692(2) 0.1922(3) 0.0184(8) Uani 1 1 d .
B1 B 0.8245(3) 0.7969(3) 0.3977(3) 0.0283(11) Uani 1 1 d .
H1A H 0.8580 0.8329 0.4243 0.034 Uiso 1 1 calc R
F1 F 0.51033(13) 0.86177(14) 0.16283(17) 0.0401(7) Uani 1 1 d .
F2 F 0.53134(13) 0.74846(15) 0.17032(19) 0.0454(7) Uani 1 1 d .
F3 F 0.45952(13) 0.78973(16) 0.06779(16) 0.0443(7) Uani 1 1 d .
F4 F 0.43996(15) 0.83705(17) 0.45712(17) 0.0498(8) Uani 1 1 d .
F5 F 0.39233(16) 0.92273(14) 0.38216(17) 0.0481(8) Uani 1 1 d .
F6 F 0.33702(15) 0.84096(17) 0.4275(2) 0.0572(9) Uani 1 1 d .
F7 F 0.08213(13) 0.52872(17) 0.2729(2) 0.0580(9) Uani 1 1 d .
F8 F 0.12146(14) 0.45423(17) 0.36821(18) 0.0516(8) Uani 1 1 d .
F9 F 0.12528(15) 0.43240(19) 0.2421(2) 0.0704(11) Uani 1 1 d .
F10 F 0.34766(14) 0.47810(16) 0.51402(17) 0.0473(8) Uani 1 1 d .
F11 F 0.3773(2) 0.5857(2) 0.5086(2) 0.0850(14) Uani 1 1 d .
F12 F 0.41300(16) 0.5101(3) 0.4376(2) 0.0992(17) Uani 1 1 d .
F13 F 0.17180(18) 0.5522(2) -0.1125(2) 0.0801(13) Uani 1 1 d .
F14 F 0.18202(16) 0.4443(2) -0.06883(19) 0.0669(10) Uani 1 1 d .
F15 F 0.24206(14) 0.48360(16) -0.14707(16) 0.0461(7) Uani 1 1 d .
F16 F 0.45640(13) 0.46935(16) 0.18554(17) 0.0458(7) Uani 1 1 d .
F17 F 0.48154(14) 0.5249(2) 0.0854(2) 0.0672(10) Uani 1 1 d .
F18 F 0.44004(17) 0.4200(2) 0.0656(2) 0.0833(13) Uani 1 1 d .
F19 F 0.04684(13) 0.73647(15) 0.23794(18) 0.0433(7) Uani 1 1 d .
F20 F 0.01491(15) 0.82821(19) 0.1612(2) 0.0643(10) Uani 1 1 d .
F21 F 0.09132(16) 0.83872(17) 0.2709(2) 0.0578(9) Uani 1 1 d .
F22 F 0.20403(19) 0.8150(2) -0.0836(2) 0.0763(12) Uani 1 1 d .
F23 F 0.15163(16) 0.90125(15) -0.04252(18) 0.0525(8) Uani 1 1 d .
F24 F 0.1002(2) 0.8130(2) -0.1037(2) 0.0779(12) Uani 1 1 d .
C26 C 0.33641(19) 0.7173(2) 0.2164(2) 0.0193(8) Uani 1 1 d .
C27 C 0.38371(19) 0.7335(2) 0.1716(2) 0.0215(9) Uani 1 1 d .
H27 H 0.3829 0.7087 0.1206 0.026 Uiso 1 1 calc R
C28 C 0.43185(19) 0.7845(2) 0.1992(2) 0.0204(8) Uani 1 1 d .
C29 C 0.4347(2) 0.8225(2) 0.2729(3) 0.0245(9) Uani 1 1 d .
H29 H 0.4681 0.8568 0.2923 0.029 Uiso 1 1 calc R
C30 C 0.3873(2) 0.8090(2) 0.3178(2) 0.0214(9) Uani 1 1 d .
C31 C 0.33966(19) 0.7577(2) 0.2898(2) 0.0204(8) Uani 1 1 d .
H31 H 0.3079 0.7497 0.3215 0.025 Uiso 1 1 calc R
C32 C 0.4828(2) 0.7967(2) 0.1501(3) 0.0291(10) Uani 1 1 d .
C33 C 0.3886(2) 0.8518(2) 0.3957(3) 0.0273(10) Uani 1 1 d .
C34 C 0.26456(19) 0.6085(2) 0.2587(2) 0.0195(8) Uani 1 1 d .
C35 C 0.20598(19) 0.5709(2) 0.2516(2) 0.0198(8) Uani 1 1 d .
H35 H 0.1717 0.5794 0.2040 0.024 Uiso 1 1 calc R
C36 C 0.19627(19) 0.5219(2) 0.3112(2) 0.0212(9) Uani 1 1 d .
C37 C 0.2451(2) 0.5064(2) 0.3809(3) 0.0255(9) Uani 1 1 d .
H37 H 0.2385 0.4727 0.4219 0.031 Uiso 1 1 calc R
C38 C 0.3039(2) 0.5419(2) 0.3887(2) 0.0234(9) Uani 1 1 d .
C39 C 0.31270(19) 0.5918(2) 0.3292(2) 0.0215(9) Uani 1 1 d .
H39 H 0.3534 0.6156 0.3369 0.026 Uiso 1 1 calc R
C40 C 0.1321(2) 0.4838(2) 0.2986(3) 0.0273(10) Uani 1 1 d .
C41 C 0.3597(2) 0.5266(3) 0.4607(3) 0.0380(12) Uani 1 1 d .
C42 C 0.29372(19) 0.6034(2) 0.1154(2) 0.0187(8) Uani 1 1 d .
C43 C 0.2496(2) 0.5798(2) 0.0436(2) 0.0219(9) Uani 1 1 d .
H43 H 0.2078 0.6014 0.0294 0.026 Uiso 1 1 calc R
C44 C 0.2647(2) 0.5260(2) -0.0077(2) 0.0235(9) Uani 1 1 d .
C45 C 0.3250(2) 0.4926(2) 0.0108(3) 0.0245(9) Uani 1 1 d .
H45 H 0.3351 0.4555 -0.0241 0.029 Uiso 1 1 calc R
C46 C 0.3699(2) 0.5148(2) 0.0811(3) 0.0238(9) Uani 1 1 d .
C47 C 0.35422(19) 0.5689(2) 0.1318(2) 0.0211(9) Uani 1 1 d .
H47 H 0.3860 0.5833 0.1799 0.025 Uiso 1 1 calc R
C48 C 0.2157(2) 0.5025(3) -0.0828(3) 0.0350(11) Uani 1 1 d .
C49 C 0.4359(2) 0.4814(3) 0.1029(3) 0.0351(11) Uani 1 1 d .
C50 C 0.21413(18) 0.7122(2) 0.1442(2) 0.0181(8) Uani 1 1 d .
C51 C 0.16695(19) 0.7309(2) 0.1881(2) 0.0204(8) Uani 1 1 d .
H51 H 0.1693 0.7104 0.2419 0.024 Uiso 1 1 calc R
C52 C 0.1166(2) 0.7786(2) 0.1557(3) 0.0243(9) Uani 1 1 d .
C53 C 0.1125(2) 0.8102(2) 0.0784(3) 0.0244(9) Uani 1 1 d .
H53 H 0.0784 0.8429 0.0560 0.029 Uiso 1 1 calc R
C54 C 0.1590(2) 0.7935(2) 0.0342(3) 0.0246(9) Uani 1 1 d .
C55 C 0.20906(19) 0.7458(2) 0.0665(2) 0.0218(9) Uani 1 1 d .
H55 H 0.2407 0.7358 0.0350 0.026 Uiso 1 1 calc R
C56 C 0.0677(2) 0.7957(2) 0.2062(3) 0.0315(11) Uani 1 1 d .
C57 C 0.1544(3) 0.8294(3) -0.0489(3) 0.0383(12) Uani 1 1 d .
B2 B 0.2769(2) 0.6610(2) 0.1840(3) 0.0189(9) Uani 1 1 d .
O2 O 0.0000 1.0000 0.5000 0.243(7) Uiso 1 2 d S
C58 C 0.0135(15) 0.9233(17) 0.549(2) 0.45(2) Uiso 1 1 d .
H58A H 0.0466 0.9264 0.6027 0.537 Uiso 1 1 calc R
H58B H -0.0264 0.8999 0.5582 0.537 Uiso 1 1 calc R
C59 C 0.0375(9) 0.8917(11) 0.4830(12) 0.257(9) Uiso 1 1 d .
H59A H 0.0169 0.9148 0.4298 0.386 Uiso 1 1 calc R
H59B H 0.0276 0.8401 0.4798 0.386 Uiso 1 1 calc R
H59C H 0.0846 0.8986 0.4937 0.386 Uiso 1 1 calc R

loop_
_atom_site_aniso_label
_atom_site_aniso_U_11
_atom_site_aniso_U_22
_atom_site_aniso_U_33
_atom_site_aniso_U_23
_atom_site_aniso_U_13
_atom_site_aniso_U_12
Ru1 0.01829(18) 0.01713(18) 0.02350(18) 0.00026(13) 0.00636(13) -0.00092(13)
O1 0.038(2) 0.039(2) 0.049(2) 0.0035(17) 0.0103(18) -0.0018(15)
N1 0.0213(18) 0.0173(17) 0.0232(17) -0.0009(14) 0.0055(15) -0.0045(14)
N2 0.0237(19) 0.0224(19) 0.0269(18) -0.0051(15) 0.0078(15) -0.0065(15)
N3 0.030(2) 0.0184(18) 0.033(2) 0.0013(15) 0.0143(17) -0.0011(15)
N4 0.033(2) 0.0168(18) 0.033(2) -0.0020(15) 0.0161(17) -0.0047(15)
N5 0.0253(19) 0.0209(18) 0.0253(18) -0.0005(14) 0.0084(15) 0.0002(14)
N6 0.032(2) 0.026(2) 0.0269(19) -0.0060(16) 0.0091(16) -0.0007(16)
N7 0.0171(17) 0.0208(18) 0.0276(18) -0.0014(14) 0.0039(15) -0.0022(14)
N8 0.0208(18) 0.0175(17) 0.0240(18) -0.0010(14) 0.0047(15) -0.0030(14)
N9 0.0204(18) 0.0218(18) 0.0285(18) 0.0043(15) 0.0071(15) 0.0022(14)
C1 0.026(2) 0.032(2) 0.033(2) -0.001(2) 0.012(2) -0.0080(19)
C2 0.025(2) 0.035(3) 0.028(2) 0.0009(19) 0.0121(19) -0.0036(19)
C3 0.028(2) 0.026(2) 0.022(2) -0.0005(17) 0.0089(18) -0.0013(18)
C4 0.055(3) 0.018(2) 0.039(3) 0.000(2) 0.027(2) -0.005(2)
C5 0.050(3) 0.024(2) 0.042(3) 0.007(2) 0.025(3) 0.009(2)
C6 0.033(3) 0.027(2) 0.035(3) 0.006(2) 0.016(2) 0.0052(19)
C7 0.044(3) 0.032(3) 0.028(2) -0.010(2) 0.008(2) -0.005(2)
C8 0.047(3) 0.034(3) 0.022(2) -0.0020(19) 0.012(2) 0.003(2)
C9 0.033(2) 0.022(2) 0.031(2) 0.0026(18) 0.016(2) 0.0030(18)
C10 0.020(2) 0.021(2) 0.022(2) -0.0018(16) 0.0055(17) -0.0027(16)
C11 0.032(3) 0.021(2) 0.030(2) -0.0040(18) 0.006(2) -0.0094(19)
C12 0.029(2) 0.013(2) 0.034(2) 0.0041(18) 0.006(2) -0.0014(17)
C13 0.019(2) 0.023(2) 0.021(2) 0.0043(17) 0.0027(17) 0.0004(17)
C14 0.026(2) 0.020(2) 0.027(2) 0.0020(17) 0.0048(19) 0.0053(17)
C15 0.027(2) 0.033(3) 0.036(3) 0.004(2) 0.010(2) 0.0065(19)
C16 0.017(2) 0.042(3) 0.045(3) 0.004(2) 0.002(2) -0.001(2)
C17 0.029(3) 0.040(3) 0.036(3) -0.004(2) -0.002(2) -0.001(2)
C18 0.027(2) 0.023(2) 0.025(2) 0.0009(18) 0.0032(18) 0.0053(18)
C19 0.018(2) 0.028(2) 0.030(2) -0.0017(19) 0.0028(18) -0.0060(17)
C20 0.021(2) 0.026(2) 0.029(2) 0.0067(18) 0.0009(18) 0.0002(18)
C21 0.021(2) 0.036(3) 0.037(3) 0.004(2) 0.007(2) -0.0025(19)
C22 0.023(2) 0.051(3) 0.038(3) 0.007(2) 0.014(2) 0.006(2)
C23 0.028(2) 0.033(3) 0.038(3) 0.004(2) 0.014(2) 0.010(2)
C24 0.026(2) 0.028(2) 0.031(2) 0.0027(19) 0.0093(19) 0.0049(18)
C25 0.0129(19) 0.013(2) 0.031(2) 0.0025(17) 0.0089(18) 0.0018(15)
B1 0.035(3) 0.023(3) 0.027(3) -0.005(2) 0.009(2) -0.007(2)
F1 0.0393(16) 0.0342(15) 0.0529(17) -0.0030(13) 0.0231(14) -0.0152(12)
F2 0.0301(15) 0.0448(17) 0.069(2) 0.0054(15) 0.0272(14) 0.0059(13)
F3 0.0425(17) 0.064(2) 0.0313(15) -0.0041(14) 0.0191(13) -0.0180(14)
F4 0.0533(19) 0.062(2) 0.0292(15) -0.0178(14) -0.0015(14) 0.0132(15)
F5 0.084(2) 0.0205(14) 0.0410(16) -0.0100(12) 0.0174(16) -0.0019(14)
F6 0.0519(19) 0.064(2) 0.069(2) -0.0432(17) 0.0410(17) -0.0267(16)
F7 0.0212(15) 0.055(2) 0.095(3) 0.0304(18) 0.0081(16) -0.0022(13)
F8 0.0431(17) 0.067(2) 0.0456(17) 0.0212(15) 0.0109(14) -0.0237(15)
F9 0.051(2) 0.082(2) 0.090(3) -0.061(2) 0.0411(19) -0.0434(18)
F10 0.0497(18) 0.0504(18) 0.0347(15) 0.0237(14) -0.0053(13) -0.0139(14)
F11 0.102(3) 0.061(2) 0.062(2) 0.0206(19) -0.044(2) -0.037(2)
F12 0.036(2) 0.200(5) 0.061(2) 0.066(3) 0.0111(18) 0.040(2)
F13 0.080(3) 0.078(3) 0.056(2) -0.0354(19) -0.0399(19) 0.041(2)
F14 0.070(2) 0.085(3) 0.0452(18) -0.0216(17) 0.0118(17) -0.051(2)
F15 0.0570(19) 0.0555(19) 0.0258(14) -0.0140(13) 0.0092(13) -0.0086(15)
F16 0.0394(16) 0.0560(19) 0.0410(16) 0.0089(14) 0.0070(13) 0.0192(14)
F17 0.0343(17) 0.086(3) 0.088(3) 0.040(2) 0.0287(17) 0.0195(17)
F18 0.065(2) 0.072(2) 0.094(3) -0.051(2) -0.023(2) 0.0432(19)
F19 0.0342(15) 0.0409(16) 0.0628(19) 0.0173(14) 0.0274(14) 0.0033(13)
F20 0.0452(18) 0.088(3) 0.069(2) 0.0431(19) 0.0328(17) 0.0419(18)
F21 0.065(2) 0.055(2) 0.066(2) -0.0231(17) 0.0425(18) -0.0086(16)
F22 0.109(3) 0.086(3) 0.054(2) 0.0456(19) 0.058(2) 0.061(2)
F23 0.079(2) 0.0366(17) 0.0497(18) 0.0206(14) 0.0303(17) 0.0142(16)
F24 0.098(3) 0.089(3) 0.0316(17) 0.0147(17) -0.0185(19) -0.009(2)
C26 0.020(2) 0.016(2) 0.022(2) 0.0017(16) 0.0033(17) 0.0043(16)
C27 0.023(2) 0.021(2) 0.021(2) -0.0008(16) 0.0055(17) 0.0013(17)
C28 0.020(2) 0.019(2) 0.023(2) 0.0047(17) 0.0063(17) 0.0015(16)
C29 0.023(2) 0.018(2) 0.031(2) 0.0001(18) 0.0040(18) -0.0009(17)
C30 0.025(2) 0.016(2) 0.023(2) -0.0003(16) 0.0053(17) 0.0018(16)
C31 0.022(2) 0.017(2) 0.024(2) 0.0039(16) 0.0100(17) 0.0028(16)
C32 0.029(2) 0.028(2) 0.033(2) -0.0017(19) 0.013(2) -0.0041(19)
C33 0.029(2) 0.025(2) 0.031(2) -0.0063(19) 0.012(2) -0.0015(19)
C34 0.019(2) 0.019(2) 0.021(2) -0.0020(16) 0.0061(17) 0.0009(16)
C35 0.022(2) 0.019(2) 0.0192(19) -0.0015(16) 0.0056(17) 0.0021(16)
C36 0.022(2) 0.018(2) 0.024(2) -0.0016(17) 0.0082(18) 0.0015(16)
C37 0.033(2) 0.019(2) 0.026(2) 0.0051(17) 0.0091(19) 0.0003(18)
C38 0.024(2) 0.025(2) 0.022(2) 0.0010(17) 0.0067(18) 0.0001(17)
C39 0.021(2) 0.022(2) 0.023(2) -0.0011(17) 0.0070(17) -0.0017(17)
C40 0.025(2) 0.031(2) 0.028(2) 0.0045(19) 0.0093(19) -0.0049(19)
C41 0.029(3) 0.050(3) 0.032(3) 0.016(2) 0.001(2) -0.005(2)
C42 0.021(2) 0.016(2) 0.0194(19) 0.0045(16) 0.0068(17) -0.0015(16)
C43 0.022(2) 0.023(2) 0.022(2) 0.0016(17) 0.0064(17) -0.0004(17)
C44 0.034(2) 0.017(2) 0.019(2) 0.0003(16) 0.0047(18) -0.0047(18)
C45 0.035(2) 0.020(2) 0.022(2) -0.0014(17) 0.0140(19) 0.0028(18)
C46 0.025(2) 0.021(2) 0.026(2) 0.0044(17) 0.0080(19) 0.0031(17)
C47 0.024(2) 0.020(2) 0.019(2) -0.0009(16) 0.0026(17) -0.0017(17)
C48 0.039(3) 0.035(3) 0.031(2) -0.007(2) 0.008(2) 0.003(2)
C49 0.038(3) 0.032(3) 0.036(3) -0.002(2) 0.010(2) 0.011(2)
C50 0.016(2) 0.0162(19) 0.021(2) 0.0001(16) 0.0033(16) -0.0033(16)
C51 0.022(2) 0.019(2) 0.020(2) 0.0038(16) 0.0048(17) 0.0007(16)
C52 0.023(2) 0.021(2) 0.031(2) 0.0023(18) 0.0084(18) -0.0010(17)
C53 0.021(2) 0.019(2) 0.032(2) 0.0059(18) 0.0017(18) 0.0032(17)
C54 0.029(2) 0.022(2) 0.022(2) 0.0023(17) 0.0045(18) -0.0004(18)
C55 0.025(2) 0.021(2) 0.022(2) -0.0017(17) 0.0103(18) -0.0012(17)
C56 0.026(2) 0.028(2) 0.043(3) 0.014(2) 0.013(2) 0.0073(19)
C57 0.051(3) 0.036(3) 0.029(3) 0.008(2) 0.012(2) 0.010(2)
B2 0.019(2) 0.021(2) 0.018(2) -0.0015(18) 0.0057(19) -0.0016(18)

loop_
_atom_type_symbol
_atom_type_description
_atom_type_scat_dispersion_real
_atom_type_scat_dispersion_imag
_atom_type_scat_source
C C 0.0033 0.0016 'International Tables Vol C Tables 4.2.6.8 and 6.1.1.4'
H H 0.0000 0.0000 'International Tables Vol C Tables 4.2.6.8 and 6.1.1.4'
B B 0.0013 0.0007 'International Tables Vol C Tables 4.2.6.8 and 6.1.1.4'
N N 0.0061 0.0033 'International Tables Vol C Tables 4.2.6.8 and 6.1.1.4'
O O 0.0106 0.0060 'International Tables Vol C Tables 4.2.6.8 and 6.1.1.4'
F F 0.0171 0.0103 'International Tables Vol C Tables 4.2.6.8 and 6.1.1.4'
Ru Ru -1.2594 0.8363 'International Tables Vol C Tables 4.2.6.8 and 6.1.1.4'

loop_
_geom_angle_atom_site_label_1
_geom_angle_atom_site_label_2
_geom_angle_atom_site_label_3
_geom_angle
_geom_angle_site_symmetry_1
C25 Ru1 C10 90.57(15) .
C25 Ru1 N1 90.77(14) .
C10 Ru1 N1 95.48(14) .
C25 Ru1 N9 95.16(15) .
C10 Ru1 N9 87.09(14) .
N1 Ru1 N9 173.51(13) .
C25 Ru1 N5 176.06(14) .
C10 Ru1 N5 93.30(14) .
N1 Ru1 N5 88.11(13) .
N9 Ru1 N5 85.79(13) .
C25 Ru1 N3 91.67(15) .
C10 Ru1 N3 177.75(15) .
N1 Ru1 N3 84.28(13) .
N9 Ru1 N3 92.91(13) .
N5 Ru1 N3 84.46(13) .
C3 N1 N2 107.0(3) .
C3 N1 Ru1 133.6(3) .
N2 N1 Ru1 119.4(2) .
C1 N2 N1 108.7(3) .
C1 N2 B1 130.7(4) .
N1 N2 B1 120.5(3) .
C6 N3 N4 106.8(3) .
C6 N3 Ru1 133.9(3) .
N4 N3 Ru1 119.3(3) .
C4 N4 N3 109.4(4) .
C4 N4 B1 130.6(4) .
N3 N4 B1 119.8(3) .
C9 N5 N6 105.9(3) .
C9 N5 Ru1 135.0(3) .
N6 N5 Ru1 119.1(2) .
C7 N6 N5 109.5(3) .
C7 N6 B1 130.6(4) .
N5 N6 B1 119.6(3) .
C10 N7 C11 112.2(3) .
C10 N7 C19 124.2(3) .
C11 N7 C19 123.6(3) .
C10 N8 C12 110.7(3) .
C10 N8 C13 128.9(3) .
C12 N8 C13 120.0(3) .
C24 N9 C20 117.6(4) .
C24 N9 Ru1 118.1(3) .
C20 N9 Ru1 124.1(3) .
N2 C1 C2 108.6(4) .
N2 C1 H1 125.7 .
C2 C1 H1 125.7 .
C1 C2 C3 105.3(4) .
C1 C2 H2 127.3 .
C3 C2 H2 127.3 .
N1 C3 C2 110.4(4) .
N1 C3 H3 124.8 .
C2 C3 H3 124.8 .
N4 C4 C5 108.9(4) .
N4 C4 H4 125.6 .
C5 C4 H4 125.6 .
C4 C5 C6 105.2(4) .
C4 C5 H5 127.4 .
C6 C5 H5 127.4 .
N3 C6 C5 109.8(4) .
N3 C6 H6 125.1 .
C5 C6 H6 125.1 .
N6 C7 C8 108.7(4) .
N6 C7 H7 125.6 .
C8 C7 H7 125.6 .
C9 C8 C7 104.4(4) .
C9 C8 H8 127.8 .
C7 C8 H8 127.8 .
N5 C9 C8 111.4(4) .
N5 C9 H9 124.3 .
C8 C9 H9 124.3 .
N7 C10 N8 103.8(3) .
N7 C10 Ru1 120.9(3) .
N8 C10 Ru1 135.3(3) .
C12 C11 N7 106.3(4) .
C12 C11 H11 126.8 .
N7 C11 H11 126.8 .
C11 C12 N8 107.0(4) .
C11 C12 H12 126.5 .
N8 C12 H12 126.5 .
C14 C13 C18 121.0(4) .
C14 C13 N8 118.0(4) .
C18 C13 N8 121.0(4) .
C15 C14 C13 119.7(4) .
C15 C14 H14 120.2 .
C13 C14 H14 120.2 .
C14 C15 C16 120.0(4) .
C14 C15 H15 120.0 .
C16 C15 H15 120.0 .
C15 C16 C17 119.8(4) .
C15 C16 H16 120.1 .
C17 C16 H16 120.1 .
C18 C17 C16 121.0(4) .
C18 C17 H17 119.5 .
C16 C17 H17 119.5 .
C17 C18 C13 118.6(4) .
C17 C18 H18 120.7 .
C13 C18 H18 120.7 .
N7 C19 C20 112.5(3) .
N7 C19 H19A 109.1 .
C20 C19 H19A 109.1 .
N7 C19 H19B 109.1 .
C20 C19 H19B 109.1 .
H19A C19 H19B 107.8 .
N9 C20 C21 122.1(4) .
N9 C20 C19 117.7(4) .
C21 C20 C19 120.2(4) .
C22 C21 C20 119.6(4) .
C22 C21 H21 120.2 .
C20 C21 H21 120.2 .
C23 C22 C21 118.3(4) .
C23 C22 H22 120.8 .
C21 C22 H22 120.8 .
C22 C23 C24 119.2(4) .
C22 C23 H23 120.4 .
C24 C23 H23 120.4 .
N9 C24 C23 123.1(4) .
N9 C24 H24 118.4 .
C23 C24 H24 118.4 .
O1 C25 Ru1 177.2(4) .
N4 B1 N2 107.7(4) .
N4 B1 N6 107.5(4) .
N2 B1 N6 108.0(4) .
N4 B1 H1A 111.1 .
N2 B1 H1A 111.1 .
N6 B1 H1A 111.1 .
C27 C26 C31 115.5(4) .
C27 C26 B2 123.9(3) .
C31 C26 B2 120.4(3) .
C28 C27 C26 122.2(4) .
C28 C27 H27 118.9 .
C26 C27 H27 118.9 .
C29 C28 C27 121.0(4) .
C29 C28 C32 119.6(4) .
C27 C28 C32 119.4(4) .
C28 C29 C30 118.1(4) .
C28 C29 H29 120.9 .
C30 C29 H29 120.9 .
C31 C30 C29 120.4(4) .
C31 C30 C33 121.2(4) .
C29 C30 C33 118.4(4) .
C30 C31 C26 122.7(4) .
C30 C31 H31 118.6 .
C26 C31 H31 118.6 .
F3 C32 F1 107.1(3) .
F3 C32 F2 105.8(4) .
F1 C32 F2 106.4(3) .
F3 C32 C28 112.3(4) .
F1 C32 C28 113.1(3) .
F2 C32 C28 111.6(3) .
F6 C33 F4 106.0(4) .
F6 C33 F5 107.3(4) .
F4 C33 F5 104.9(4) .
F6 C33 C30 113.3(4) .
F4 C33 C30 112.9(3) .
F5 C33 C30 111.8(3) .
C39 C34 C35 115.2(4) .
C39 C34 B2 123.0(3) .
C35 C34 B2 121.5(3) .
C36 C35 C34 122.5(4) .
C36 C35 H35 118.7 .
C34 C35 H35 118.7 .
C35 C36 C37 121.0(4) .
C35 C36 C40 119.1(4) .
C37 C36 C40 119.8(4) .
C36 C37 C38 117.7(4) .
C36 C37 H37 121.2 .
C38 C37 H37 121.2 .
C37 C38 C39 120.7(4) .
C37 C38 C41 121.0(4) .
C39 C38 C41 118.2(4) .
C38 C39 C34 122.8(4) .
C38 C39 H39 118.6 .
C34 C39 H39 118.6 .
F9 C40 F8 106.9(4) .
F9 C40 F7 106.1(4) .
F8 C40 F7 104.6(3) .
F9 C40 C36 113.0(3) .
F8 C40 C36 113.6(4) .
F7 C40 C36 112.0(4) .
F12 C41 F10 109.9(4) .
F12 C41 F11 102.4(4) .
F10 C41 F11 103.9(4) .
F12 C41 C38 113.4(4) .
F10 C41 C38 114.5(4) .
F11 C41 C38 111.7(4) .
C43 C42 C47 115.2(4) .
C43 C42 B2 124.8(3) .
C47 C42 B2 119.7(3) .
C44 C43 C42 122.3(4) .
C44 C43 H43 118.9 .
C42 C43 H43 118.9 .
C45 C44 C43 120.9(4) .
C45 C44 C48 119.1(4) .
C43 C44 C48 119.9(4) .
C46 C45 C44 118.4(4) .
C46 C45 H45 120.8 .
C44 C45 H45 120.8 .
C45 C46 C47 120.1(4) .
C45 C46 C49 120.4(4) .
C47 C46 C49 119.6(4) .
C46 C47 C42 123.1(4) .
C46 C47 H47 118.4 .
C42 C47 H47 118.4 .
F13 C48 F14 105.6(4) .
F13 C48 F15 106.0(4) .
F14 C48 F15 104.7(4) .
F13 C48 C44 113.7(4) .
F14 C48 C44 113.2(4) .
F15 C48 C44 112.9(4) .
F18 C49 F17 107.4(4) .
F18 C49 F16 106.5(4) .
F17 C49 F16 103.4(4) .
F18 C49 C46 114.1(4) .
F17 C49 C46 112.4(4) .
F16 C49 C46 112.4(4) .
C51 C50 C55 116.1(4) .
C51 C50 B2 123.1(3) .
C55 C50 B2 120.5(3) .
C50 C51 C52 122.3(4) .
C50 C51 H51 118.9 .
C52 C51 H51 118.9 .
C53 C52 C51 120.2(4) .
C53 C52 C56 120.6(4) .
C51 C52 C56 119.2(4) .
C52 C53 C54 118.6(4) .
C52 C53 H53 120.7 .
C54 C53 H53 120.7 .
C53 C54 C55 121.0(4) .
C53 C54 C57 117.8(4) .
C55 C54 C57 121.1(4) .
C54 C55 C50 121.7(4) .
C54 C55 H55 119.1 .
C50 C55 H55 119.1 .
F21 C56 F19 106.4(4) .
F21 C56 F20 106.5(4) .
F19 C56 F20 106.1(4) .
F21 C56 C52 112.7(4) .
F19 C56 C52 111.8(4) .
F20 C56 C52 112.8(4) .
F24 C57 F22 108.2(4) .
F24 C57 F23 103.6(4) .
F22 C57 F23 106.6(4) .
F24 C57 C54 112.5(4) .
F22 C57 C54 113.8(4) .
F23 C57 C54 111.6(4) .
C34 B2 C26 112.5(3) .
C34 B2 C50 113.1(3) .
C26 B2 C50 104.7(3) .
C34 B2 C42 102.7(3) .
C26 B2 C42 111.5(3) .
C50 B2 C42 112.6(3) .
C58 O2 C58 180(2) 3_576
C59 C58 O2 92(2) .
C59 C58 H58A 113.3 .
O2 C58 H58A 113.3 .
C59 C58 H58B 113.3 .
O2 C58 H58B 113.3 .
H58A C58 H58B 110.6 .
C58 C59 H59A 109.5 .
C58 C59 H59B 109.5 .
H59A C59 H59B 109.5 .
C58 C59 H59C 109.5 .
H59A C59 H59C 109.5 .
H59B C59 H59C 109.5 .

loop_
_geom_bond_atom_site_label_1
_geom_bond_atom_site_label_2
_geom_bond_distance
_geom_bond_site_symmetry_2
Ru1 C25 1.920(5) .
Ru1 C10 2.053(4) .
Ru1 N1 2.071(3) .
Ru1 N9 2.115(3) .
Ru1 N5 2.119(3) .
Ru1 N3 2.123(3) .
O1 C25 1.051(5) .
N1 C3 1.326(5) .
N1 N2 1.370(4) .
N2 C1 1.347(5) .
N2 B1 1.545(6) .
N3 C6 1.344(6) .
N3 N4 1.359(5) .
N4 C4 1.352(5) .
N4 B1 1.535(6) .
N5 C9 1.338(5) .
N5 N6 1.363(5) .
N6 C7 1.345(6) .
N6 B1 1.550(6) .
N7 C10 1.353(5) .
N7 C11 1.386(5) .
N7 C19 1.459(5) .
N8 C10 1.364(5) .
N8 C12 1.399(5) .
N8 C13 1.442(5) .
N9 C24 1.348(5) .
N9 C20 1.357(5) .
C1 C2 1.373(6) .
C1 H1 0.9500 .
C2 C3 1.381(6) .
C2 H2 0.9500 .
C3 H3 0.9500 .
C4 C5 1.365(7) .
C4 H4 0.9500 .
C5 C6 1.400(6) .
C5 H5 0.9500 .
C6 H6 0.9500 .
C7 C8 1.380(6) .
C7 H7 0.9500 .
C8 C9 1.378(6) .
C8 H8 0.9500 .
C9 H9 0.9500 .
C11 C12 1.340(6) .
C11 H11 0.9500 .
C12 H12 0.9500 .
C13 C14 1.382(6) .
C13 C18 1.385(6) .
C14 C15 1.379(6) .
C14 H14 0.9500 .
C15 C16 1.380(7) .
C15 H15 0.9500 .
C16 C17 1.382(6) .
C16 H16 0.9500 .
C17 C18 1.378(6) .
C17 H17 0.9500 .
C18 H18 0.9500 .
C19 C20 1.510(6) .
C19 H19A 0.9900 .
C19 H19B 0.9900 .
C20 C21 1.388(6) .
C21 C22 1.390(6) .
C21 H21 0.9500 .
C22 C23 1.382(7) .
C22 H22 0.9500 .
C23 C24 1.383(6) .
C23 H23 0.9500 .
C24 H24 0.9500 .
B1 H1A 1.0000 .
F1 C32 1.337(5) .
F2 C32 1.346(5) .
F3 C32 1.332(5) .
F4 C33 1.332(5) .
F5 C33 1.341(5) .
F6 C33 1.326(5) .
F7 C40 1.339(5) .
F8 C40 1.328(5) .
F9 C40 1.313(5) .
F10 C41 1.318(5) .
F11 C41 1.350(6) .
F12 C41 1.304(6) .
F13 C48 1.322(5) .
F14 C48 1.342(6) .
F15 C48 1.343(5) .
F16 C49 1.343(5) .
F17 C49 1.337(6) .
F18 C49 1.305(5) .
F19 C56 1.333(5) .
F20 C56 1.336(5) .
F21 C56 1.331(6) .
F22 C57 1.329(6) .
F23 C57 1.341(5) .
F24 C57 1.323(6) .
C26 C27 1.400(5) .
C26 C31 1.404(5) .
C26 B2 1.631(6) .
C27 C28 1.390(6) .
C27 H27 0.9500 .
C28 C29 1.387(6) .
C28 C32 1.501(6) .
C29 C30 1.393(6) .
C29 H29 0.9500 .
C30 C31 1.387(6) .
C30 C33 1.497(6) .
C31 H31 0.9500 .
C34 C39 1.390(6) .
C34 C35 1.404(5) .
C34 B2 1.630(6) .
C35 C36 1.382(5) .
C35 H35 0.9500 .
C36 C37 1.385(6) .
C36 C40 1.503(6) .
C37 C38 1.388(6) .
C37 H37 0.9500 .
C38 C39 1.388(6) .
C38 C41 1.494(6) .
C39 H39 0.9500 .
C42 C43 1.395(6) .
C42 C47 1.402(5) .
C42 B2 1.646(6) .
C43 C44 1.389(6) .
C43 H43 0.9500 .
C44 C45 1.389(6) .
C44 C48 1.483(6) .
C45 C46 1.379(6) .
C45 H45 0.9500 .
C46 C47 1.391(5) .
C46 C49 1.495(6) .
C47 H47 0.9500 .
C50 C51 1.399(5) .
C50 C55 1.398(5) .
C50 B2 1.643(6) .
C51 C52 1.395(6) .
C51 H51 0.9500 .
C52 C53 1.379(6) .
C52 C56 1.497(6) .
C53 C54 1.382(6) .
C53 H53 0.9500 .
C54 C55 1.390(6) .
C54 C57 1.497(6) .
C55 H55 0.9500 .
O2 C58 1.63(3) 3_576
O2 C58 1.63(3) .
C58 C59 1.42(3) .
C58 H58A 0.9900 .
C58 H58B 0.9900 .
C59 H59A 0.9800 .
C59 H59B 0.9800 .
C59 H59C 0.9800 .

loop_
_geom_torsion_atom_site_label_1
_geom_torsion_atom_site_label_2
_geom_torsion_atom_site_label_3
_geom_torsion_atom_site_label_4
_geom_torsion
C25 Ru1 N1 C3 -42.3(4)
C10 Ru1 N1 C3 48.3(4)
N5 Ru1 N1 C3 141.5(4)
N3 Ru1 N1 C3 -133.9(4)
C25 Ru1 N1 N2 136.3(3)
N5 Ru1 N1 N2 -39.9(3)
N3 Ru1 N1 N2 44.7(3)
C3 N1 N2 C1 -0.3(4)
Ru1 N1 N2 C1 -179.2(3)
C3 N1 N2 B1 177.8(4)
Ru1 N1 N2 B1 -1.2(5)
C25 Ru1 N3 C6 42.4(4)
N1 Ru1 N3 C6 133.0(4)
N9 Ru1 N3 C6 -52.8(4)
N5 Ru1 N3 C6 -138.3(4)
C25 Ru1 N3 N4 -137.9(3)
N1 Ru1 N3 N4 -47.3(3)
N9 Ru1 N3 N4 126.8(3)
N5 Ru1 N3 N4 41.3(3)
C6 N3 N4 C4 0.1(4)
Ru1 N3 N4 C4 -179.7(3)
C6 N3 N4 B1 -175.3(3)
Ru1 N3 N4 B1 4.9(4)
C10 Ru1 N5 C9 -46.0(4)
N1 Ru1 N5 C9 -141.4(4)
N9 Ru1 N5 C9 40.8(4)
N3 Ru1 N5 C9 134.1(4)
C10 Ru1 N5 N6 132.6(3)
N1 Ru1 N5 N6 37.3(3)
N9 Ru1 N5 N6 -140.5(3)
N3 Ru1 N5 N6 -47.2(3)
C9 N5 N6 C7 0.6(4)
Ru1 N5 N6 C7 -178.4(3)
C9 N5 N6 B1 -174.3(4)
Ru1 N5 N6 B1 6.6(5)
C25 Ru1 N9 C24 -126.8(3)
C10 Ru1 N9 C24 142.9(3)
N5 Ru1 N9 C24 49.4(3)
N3 Ru1 N9 C24 -34.9(3)
C25 Ru1 N9 C20 59.1(3)
C10 Ru1 N9 C20 -31.2(3)
N1 Ru1 N9 C20 -144.8(10)
N3 Ru1 N9 C20 151.0(3)
N1 N2 C1 C2 -0.1(5)
B1 N2 C1 C2 -177.8(4)
N2 C1 C2 C3 0.3(5)
N2 N1 C3 C2 0.5(5)
Ru1 N1 C3 C2 179.2(3)
C1 C2 C3 N1 -0.5(5)
N3 N4 C4 C5 -0.4(5)
B1 N4 C4 C5 174.4(4)
N4 C4 C5 C6 0.5(5)
N4 N3 C6 C5 0.3(4)
Ru1 N3 C6 C5 179.9(3)
C4 C5 C6 N3 -0.5(5)
N5 N6 C7 C8 0.0(5)
B1 N6 C7 C8 174.2(4)
N6 C7 C8 C9 -0.6(5)
N6 N5 C9 C8 -1.0(5)
Ru1 N5 C9 C8 177.8(3)
C7 C8 C9 N5 1.0(5)
C11 N7 C10 N8 -0.7(4)
C19 N7 C10 N8 -177.1(3)
C11 N7 C10 Ru1 179.4(3)
C19 N7 C10 Ru1 2.9(5)
C12 N8 C10 N7 0.8(4)
C13 N8 C10 N7 174.1(4)
C12 N8 C10 Ru1 -179.3(3)
C13 N8 C10 Ru1 -6.0(6)
C25 Ru1 C10 N7 -62.7(3)
N1 Ru1 C10 N7 -153.5(3)
N9 Ru1 C10 N7 32.5(3)
N5 Ru1 C10 N7 118.1(3)
C25 Ru1 C10 N8 117.4(4)
N1 Ru1 C10 N8 26.6(4)
N9 Ru1 C10 N8 -147.4(4)
N5 Ru1 C10 N8 -61.8(4)
C10 N7 C11 C12 0.4(5)
C19 N7 C11 C12 176.9(4)
N7 C11 C12 N8 0.1(5)
C10 N8 C12 C11 -0.6(5)
C13 N8 C12 C11 -174.6(3)
C10 N8 C13 C14 -121.3(4)
C12 N8 C13 C14 51.5(5)
C10 N8 C13 C18 60.6(6)
C12 N8 C13 C18 -126.6(4)
C18 C13 C14 C15 -1.2(6)
N8 C13 C14 C15 -179.3(4)
C13 C14 C15 C16 -0.5(6)
C14 C15 C16 C17 1.4(7)
C15 C16 C17 C18 -0.6(7)
C16 C17 C18 C13 -1.0(7)
C14 C13 C18 C17 1.9(6)
N8 C13 C18 C17 -180.0(4)
C10 N7 C19 C20 -54.4(5)
C11 N7 C19 C20 129.5(4)
C24 N9 C20 C21 0.2(6)
Ru1 N9 C20 C21 174.4(3)
C24 N9 C20 C19 -179.9(4)
Ru1 N9 C20 C19 -5.7(5)
N7 C19 C20 N9 53.9(5)
N7 C19 C20 C21 -126.2(4)
N9 C20 C21 C22 -0.2(7)
C19 C20 C21 C22 180.0(4)
C20 C21 C22 C23 -0.1(7)
C21 C22 C23 C24 0.2(7)
C20 N9 C24 C23 -0.1(6)
Ru1 N9 C24 C23 -174.6(3)
C22 C23 C24 N9 -0.1(7)
C4 N4 B1 N2 -120.1(4)
N3 N4 B1 N2 54.2(5)
C4 N4 B1 N6 123.7(4)
N3 N4 B1 N6 -62.0(5)
C1 N2 B1 N4 120.1(5)
N1 N2 B1 N4 -57.4(5)
C1 N2 B1 N6 -124.0(5)
N1 N2 B1 N6 58.5(5)
C7 N6 B1 N4 -118.8(5)
N5 N6 B1 N4 55.0(5)
C7 N6 B1 N2 125.2(5)
N5 N6 B1 N2 -61.0(5)
C31 C26 C27 C28 1.9(6)
B2 C26 C27 C28 176.7(4)
C26 C27 C28 C29 -0.5(6)
C26 C27 C28 C32 177.2(4)
C27 C28 C29 C30 -1.1(6)
C32 C28 C29 C30 -178.8(4)
C28 C29 C30 C31 1.3(6)
C28 C29 C30 C33 -177.7(4)
C29 C30 C31 C26 0.1(6)
C33 C30 C31 C26 179.1(4)
C27 C26 C31 C30 -1.7(6)
B2 C26 C31 C30 -176.7(4)
C29 C28 C32 F3 -147.0(4)
C27 C28 C32 F3 35.2(5)
C29 C28 C32 F1 -25.6(6)
C27 C28 C32 F1 156.6(4)
C29 C28 C32 F2 94.3(5)
C27 C28 C32 F2 -83.5(5)
C31 C30 C33 F6 -6.9(6)
C29 C30 C33 F6 172.1(4)
C31 C30 C33 F4 113.7(4)
C29 C30 C33 F4 -67.4(5)
C31 C30 C33 F5 -128.3(4)
C29 C30 C33 F5 50.7(5)
C39 C34 C35 C36 1.4(6)
B2 C34 C35 C36 174.9(4)
C34 C35 C36 C37 -1.3(6)
C34 C35 C36 C40 -179.8(4)
C35 C36 C37 C38 0.1(6)
C40 C36 C37 C38 178.6(4)
C36 C37 C38 C39 1.0(6)
C36 C37 C38 C41 -178.2(4)
C37 C38 C39 C34 -0.9(6)
C41 C38 C39 C34 178.2(4)
C35 C34 C39 C38 -0.3(6)
B2 C34 C39 C38 -173.7(4)
C35 C36 C40 F9 75.6(5)
C37 C36 C40 F9 -102.9(5)
C35 C36 C40 F8 -162.3(4)
C37 C36 C40 F8 19.2(6)
C35 C36 C40 F7 -44.1(5)
C37 C36 C40 F7 137.3(4)
C37 C38 C41 F12 127.0(5)
C39 C38 C41 F12 -52.2(6)
C37 C38 C41 F10 -0.2(7)
C39 C38 C41 F10 -179.3(4)
C37 C38 C41 F11 -117.9(5)
C39 C38 C41 F11 63.0(5)
C47 C42 C43 C44 0.1(6)
B2 C42 C43 C44 -173.6(4)
C42 C43 C44 C45 0.4(6)
C42 C43 C44 C48 179.4(4)
C43 C44 C45 C46 -0.6(6)
C48 C44 C45 C46 -179.6(4)
C44 C45 C46 C47 0.4(6)
C44 C45 C46 C49 -178.9(4)
C45 C46 C47 C42 0.1(6)
C49 C46 C47 C42 179.4(4)
C43 C42 C47 C46 -0.3(6)
B2 C42 C47 C46 173.7(4)
C45 C44 C48 F13 -156.0(4)
C43 C44 C48 F13 25.0(6)
C45 C44 C48 F14 83.5(5)
C43 C44 C48 F14 -95.5(5)
C45 C44 C48 F15 -35.2(6)
C43 C44 C48 F15 145.8(4)
C45 C46 C49 F18 -17.7(6)
C47 C46 C49 F18 163.0(4)
C45 C46 C49 F17 104.8(5)
C47 C46 C49 F17 -74.5(5)
C45 C46 C49 F16 -139.2(4)
C47 C46 C49 F16 41.6(6)
C55 C50 C51 C52 1.8(6)
B2 C50 C51 C52 175.2(4)
C50 C51 C52 C53 -1.1(6)
C50 C51 C52 C56 179.7(4)
C51 C52 C53 C54 0.2(6)
C56 C52 C53 C54 179.4(4)
C52 C53 C54 C55 -0.1(6)
C52 C53 C54 C57 -178.9(4)
C53 C54 C55 C50 0.8(6)
C57 C54 C55 C50 179.7(4)
C51 C50 C55 C54 -1.6(6)
B2 C50 C55 C54 -175.2(4)
C53 C52 C56 F21 -105.5(5)
C51 C52 C56 F21 73.7(5)
C53 C52 C56 F19 134.6(4)
C51 C52 C56 F19 -46.2(6)
C53 C52 C56 F20 15.1(6)
C51 C52 C56 F20 -165.7(4)
C53 C54 C57 F24 -62.1(6)
C55 C54 C57 F24 119.0(5)
C53 C54 C57 F22 174.5(4)
C55 C54 C57 F22 -4.4(7)
C53 C54 C57 F23 53.9(6)
C55 C54 C57 F23 -125.0(4)
C39 C34 B2 C26 -25.1(5)
C35 C34 B2 C26 161.8(3)
C39 C34 B2 C50 -143.4(4)
C35 C34 B2 C50 43.5(5)
C39 C34 B2 C42 94.9(4)
C35 C34 B2 C42 -78.1(4)
C27 C26 B2 C34 137.1(4)
C31 C26 B2 C34 -48.4(5)
C27 C26 B2 C50 -99.7(4)
C31 C26 B2 C50 74.8(4)
C27 C26 B2 C42 22.4(5)
C31 C26 B2 C42 -163.1(3)
C51 C50 B2 C34 24.0(5)
C55 C50 B2 C34 -162.9(3)
C51 C50 B2 C26 -98.8(4)
C55 C50 B2 C26 74.4(4)
C51 C50 B2 C42 139.8(4)
C55 C50 B2 C42 -47.0(5)
C43 C42 B2 C34 99.3(4)
C47 C42 B2 C34 -74.2(4)
C43 C42 B2 C26 -140.1(4)
C47 C42 B2 C26 46.5(5)
C43 C42 B2 C50 -22.7(5)
C47 C42 B2 C50 163.9(3)
